data_8104671
loop_
_publ_author_name
'Manana, Pholani'
'Hosten, Eric C.'
'Betz, Richard'

_publ_section_title
;
 The crystal structure of 4-chloro-thiophenol, C6H5ClS
;
_journal_issue 5
_journal_name_full 'Zeitschrift f\"ur Kristallographie - New Crystal Structures'
_journal_page_first 1079
_journal_page_last 1081
_journal_paper_doi 10.1515/ncrs-2021-0225
_journal_volume 236
_journal_year 2021
_chemical_formula_moiety 'C6 H5 Cl S'
_chemical_formula_sum 'C6 H5 Cl S'
_chemical_formula_weight 144.61
_chemical_name_common 4-chloro-thiophenol
_chemical_name_systematic 4-chloro-thiophenol
_space_group_crystal_system monoclinic
_space_group_IT_number 14
_space_group_name_Hall '-P 2yn'
_space_group_name_H-M_alt 'P 1 21/n 1'
_atom_sites_solution_hydrogens difmap
_atom_sites_solution_primary SHELXS
_atom_sites_solution_secondary difmap
_cell_angle_alpha 90
_cell_angle_beta 95.869(2)
_cell_angle_gamma 90
_cell_formula_units_Z 2
_cell_length_a 5.7461(2)
_cell_length_b 9.7601(4)
_cell_length_c 5.7466(3)
_cell_measurement_reflns_used 2333
_cell_measurement_temperature 296(2)
_cell_measurement_theta_max 28.33
_cell_measurement_theta_min 3.56
_cell_volume 320.59(2)
_computing_cell_refinement 'Bruker SAINT'
_computing_data_collection 'Bruker APEX2'
_computing_data_reduction 'Bruker SAINT'
_computing_molecular_graphics 'Bruker SHELXTL'
_computing_publication_material 'Bruker SHELXTL'
_computing_structure_refinement 'SHELXL-2018/3 (Sheldrick, 2018)'
_computing_structure_solution 'SHELXS-97 (Sheldrick, 2008)'
_diffrn_ambient_temperature 296(2)
_diffrn_measured_fraction_theta_full 0.991
_diffrn_measured_fraction_theta_max 0.993
_diffrn_measurement_device_type 'Bruker APEX-II CCD'
_diffrn_measurement_method '\f and \w scans'
_diffrn_radiation_monochromator graphite
_diffrn_radiation_type MoK\a
_diffrn_radiation_wavelength 0.71073
_diffrn_reflns_av_R_equivalents 0.0117
_diffrn_reflns_av_sigmaI/netI 0.0115
_diffrn_reflns_Laue_measured_fraction_full 0.991
_diffrn_reflns_Laue_measured_fraction_max 0.993
_diffrn_reflns_limit_h_max 7
_diffrn_reflns_limit_h_min -6
_diffrn_reflns_limit_k_max 13
_diffrn_reflns_limit_k_min -12
_diffrn_reflns_limit_l_max 6
_diffrn_reflns_limit_l_min -7
_diffrn_reflns_number 2752
_diffrn_reflns_point_group_measured_fraction_full 0.991
_diffrn_reflns_point_group_measured_fraction_max 0.993
_diffrn_reflns_theta_full 25.242
_diffrn_reflns_theta_max 28.334
_diffrn_reflns_theta_min 4.131
_exptl_absorpt_coefficient_mu 0.800
_exptl_absorpt_correction_T_max 1.0000
_exptl_absorpt_correction_T_min 0.9111
_exptl_absorpt_correction_type numerical
_exptl_absorpt_process_details
;                                                              
SADABS [6]                                         
;
_exptl_crystal_colour colourless
_exptl_crystal_density_diffrn 1.498
_exptl_crystal_description block
_exptl_crystal_F_000 148
_exptl_crystal_size_max 0.548
_exptl_crystal_size_mid 0.327
_exptl_crystal_size_min 0.164
_refine_diff_density_max 0.257
_refine_diff_density_min -0.189
_refine_diff_density_rms 0.039
_refine_ls_extinction_coef .
_refine_ls_extinction_method none
_refine_ls_goodness_of_fit_ref 1.218
_refine_ls_hydrogen_treatment mixed
_refine_ls_matrix_type full
_refine_ls_number_parameters 54
_refine_ls_number_reflns 795
_refine_ls_number_restraints 0
_refine_ls_restrained_S_all 1.218
_refine_ls_R_factor_all 0.0231
_refine_ls_R_factor_gt 0.0216
_refine_ls_shift/su_max 0.001
_refine_ls_shift/su_mean 0.000
_refine_ls_structure_factor_coef Fsqd
_refine_ls_weighting_details 'w=1/[\s^2^(Fo^2^)+(0.018200P)^2^+0.084200P] where P=(Fo^2^+2Fc^2^)/3'
_refine_ls_weighting_scheme calc
_refine_ls_wR_factor_gt 0.0529
_refine_ls_wR_factor_ref 0.0545
_reflns_Friedel_coverage 0.000
_reflns_Friedel_fraction_full .
_reflns_Friedel_fraction_max .
_reflns_number_gt 740
_reflns_number_total 795
_reflns_threshold_expression 'I > 2\s(I)'
_cod_data_source_file suppl_j_ncrs-2021-0225_suppl.cif
_cod_data_source_block 1
_cod_original_sg_symbol_H-M 'P 21/n'
_cod_database_code 8104671
_shelx_space_group_comment
;
The symmetry employed for this shelxl refinement is uniquely defined
by the following loop, which should always be used as a source of
symmetry information in preference to the above space-group names.
They are only intended as comments.
;
_shelx_estimated_absorpt_t_min 0.668
_shelx_estimated_absorpt_t_max 0.880

loop_
_space_group_symop_operation_xyz
'x, y, z'
'-x+1/2, y+1/2, -z+1/2'
'-x, -y, -z'
'x-1/2, -y-1/2, z-1/2'

loop_
_atom_site_label
_atom_site_type_symbol
_atom_site_fract_x
_atom_site_fract_y
_atom_site_fract_z
_atom_site_U_iso_or_equiv
_atom_site_adp_type
_atom_site_occupancy
_atom_site_site_symmetry_order
_atom_site_calc_flag
_atom_site_refinement_flags_posn
_atom_site_refinement_flags_adp
_atom_site_refinement_flags_occupancy
_atom_site_disorder_assembly
_atom_site_disorder_group
C1 C 0.37593(19) 0.59088(10) 0.62410(19) 0.0267(2) Uani 1 1 d . . . . .
C2 C 0.28114(19) 0.54565(11) 0.40579(19) 0.0292(3) Uani 1 1 d . . . . .
H2 H 0.134751 0.576427 0.343306 0.035 Uiso 1 1 calc R U . . .
C3 C 0.40571(19) 0.45433(11) 0.28115(19) 0.0291(3) Uani 1 1 d . . . . .
H3 H 0.343171 0.423547 0.134799 0.035 Uiso 1 1 calc R U . . .
Cl1 Cl 0.2180(4) 0.7058(2) 0.7821(3) 0.0273(5) Uani 0.5 1 d . . P A 1
S1 S 0.2173(7) 0.7058(4) 0.7826(6) 0.0556(13) Uani 0.5 1 d . . P A 2
H1A H 0.354(12) 0.724(6) 0.942(12) 0.037(15) Uiso 0.25 1 d . . P B 2
H1B H 0.044(11) 0.716(6) 0.661(11) 0.030(14) Uiso 0.25 1 d . . P C 2

loop_
_atom_site_aniso_label
_atom_site_aniso_U_11
_atom_site_aniso_U_22
_atom_site_aniso_U_33
_atom_site_aniso_U_23
_atom_site_aniso_U_13
_atom_site_aniso_U_12
C1 0.0285(5) 0.0236(5) 0.0290(5) 0.0009(4) 0.0075(4) -0.0006(4)
C2 0.0257(5) 0.0313(5) 0.0305(5) 0.0025(4) 0.0021(4) 0.0011(4)
C3 0.0296(5) 0.0315(5) 0.0261(5) -0.0012(4) 0.0022(4) -0.0024(4)
Cl1 0.0270(10) 0.0285(12) 0.0268(9) -0.0066(8) 0.0042(7) 0.0073(8)
S1 0.058(2) 0.050(2) 0.060(2) -0.0119(15) 0.0128(16) 0.0103(16)

loop_
_atom_type_symbol
_atom_type_description
_atom_type_scat_dispersion_real
_atom_type_scat_dispersion_imag
_atom_type_scat_source
C C 0.0033 0.0016 'International Tables Vol C Tables 4.2.6.8 and 6.1.1.4'
H H 0.0000 0.0000 'International Tables Vol C Tables 4.2.6.8 and 6.1.1.4'
S S 0.1246 0.1234 'International Tables Vol C Tables 4.2.6.8 and 6.1.1.4'
Cl Cl 0.1484 0.1585 'International Tables Vol C Tables 4.2.6.8 and 6.1.1.4'

loop_
_geom_angle_atom_site_label_1
_geom_angle_atom_site_label_2
_geom_angle_atom_site_label_3
_geom_angle
_geom_angle_site_symmetry_1
_geom_angle_site_symmetry_3
C2 C1 C3 120.61(10) . 3_666
C2 C1 Cl1 119.70(11) . .
C3 C1 Cl1 119.69(11) 3_666 .
C2 C1 S1 119.68(15) . .
C3 C1 S1 119.72(15) 3_666 .
C3 C2 C1 119.71(10) . .
C3 C2 H2 120.1 . .
C1 C2 H2 120.1 . .
C2 C3 C1 119.69(10) . 3_666
C2 C3 H3 120.2 . .
C1 C3 H3 120.2 3_666 .
C1 S1 H1A 99(3) . .
C1 S1 H1B 102(3) . .
H1A S1 H1B 159(4) . .

loop_
_geom_bond_atom_site_label_1
_geom_bond_atom_site_label_2
_geom_bond_distance
_geom_bond_site_symmetry_2
C1 C2 1.3877(16) .
C1 C3 1.3877(16) 3_666
C1 Cl1 1.753(2) .
C1 S1 1.758(4) .
C2 C3 1.3874(15) .
C2 H2 0.9300 .
C3 H3 0.9300 .
S1 H1A 1.16(8) .
S1 H1B 1.16(7) .

loop_
_geom_hbond_atom_site_label_D
_geom_hbond_atom_site_label_H
_geom_hbond_atom_site_label_A
_geom_hbond_distance_DH
_geom_hbond_distance_HA
_geom_hbond_distance_DA
_geom_hbond_angle_DHA
_geom_hbond_site_symmetry_A
S1^b H1A^b S1^b 1.16(8) 2.80(7) 3.9452(16) 172(4) 4_676

loop_
_geom_torsion_atom_site_label_1
_geom_torsion_atom_site_label_2
_geom_torsion_atom_site_label_3
_geom_torsion_atom_site_label_4
_geom_torsion
_geom_torsion_site_symmetry_1
_geom_torsion_site_symmetry_2
_geom_torsion_site_symmetry_3
_geom_torsion_site_symmetry_4
C3 C1 C2 C3 0.05(17) 3_666 . . .
Cl1 C1 C2 C3 -179.77(11) . . . .
S1 C1 C2 C3 -179.64(16) . . . .
C1 C2 C3 C1 -0.05(17) . . . 3_666
